data_4340892
loop_
_publ_author_name
'Sirianni, Eric R.'
'Yap, Glenn P. A.'
'Theopold, Klaus H.'

_publ_section_title
;
 Ferrocenyl-Substituted Tris(pyrazolyl)borates-A New Ligand Type Combining
 Redox Activity with Resistance to Hydrogen Atom Abstraction.
;
_journal_issue 17
_journal_name_full 'Inorganic chemistry'
_journal_page_first 9424
_journal_page_last 9430
_journal_paper_doi 10.1021/ic5015658
_journal_volume 53
_journal_year 2014
_chemical_formula_sum 'C45 H38 B Fe3 N6 Tl'
_chemical_formula_weight 1045.54
_chemical_name_systematic
; 
 ? 
;
_space_group_crystal_system monoclinic
_space_group_IT_number 14
_space_group_name_Hall '-P 2ybc'
_space_group_name_H-M_alt 'P 1 21/c 1'
_symmetry_space_group_name_Hall '-P 2ybc'
_symmetry_space_group_name_H-M 'P 1 21/c 1'
_atom_sites_solution_hydrogens geom
_audit_creation_method SHELXL-2013
_cell_angle_alpha 90
_cell_angle_beta 102.011(2)
_cell_angle_gamma 90
_cell_formula_units_Z 4
_cell_length_a 11.8746(14)
_cell_length_b 13.8172(17)
_cell_length_c 23.992(3)
_cell_measurement_reflns_used 6022
_cell_measurement_temperature 200(2)
_cell_measurement_theta_max 25.35
_cell_measurement_theta_min 2.28
_cell_volume 3850.3(8)
_computing_cell_refinement 'Bruker SAINT'
_computing_data_collection 'Bruker APEX2'
_computing_data_reduction 'Bruker SAINT'
_computing_molecular_graphics 'Bruker SHELXTL'
_computing_publication_material 'Bruker SHELXTL'
_computing_structure_refinement 'SHELXL-2013 (Sheldrick, 2013)'
_computing_structure_solution 'SHELXS-97 (Sheldrick 2008)'
_diffrn_ambient_temperature 200(2)
_diffrn_detector_area_resol_mean 8.33
_diffrn_measured_fraction_theta_full 0.998
_diffrn_measured_fraction_theta_max 0.994
_diffrn_measurement_device_type 'Bruker AXS APEX diffractometer'
_diffrn_measurement_method '\f and \w scans'
_diffrn_radiation_type MoK\a
_diffrn_radiation_wavelength 0.71073
_diffrn_reflns_av_R_equivalents 0.0482
_diffrn_reflns_av_unetI/netI 0.0482
_diffrn_reflns_Laue_measured_fraction_full 0.998
_diffrn_reflns_Laue_measured_fraction_max 0.994
_diffrn_reflns_limit_h_max 15
_diffrn_reflns_limit_h_min -15
_diffrn_reflns_limit_k_max 17
_diffrn_reflns_limit_k_min -17
_diffrn_reflns_limit_l_max 31
_diffrn_reflns_limit_l_min -31
_diffrn_reflns_number 31625
_diffrn_reflns_point_group_measured_fraction_full 0.998
_diffrn_reflns_point_group_measured_fraction_max 0.994
_diffrn_reflns_theta_full 25.000
_diffrn_reflns_theta_max 27.495
_diffrn_reflns_theta_min 1.753
_exptl_absorpt_coefficient_mu 5.323
_exptl_absorpt_correction_T_max 0.7456
_exptl_absorpt_correction_T_min 0.5311
_exptl_absorpt_correction_type multi-scan
_exptl_absorpt_process_details 'APEX2 (Bruker, 2007)'
_exptl_crystal_colour orange
_exptl_crystal_density_diffrn 1.804
_exptl_crystal_description block
_exptl_crystal_F_000 2056
_exptl_crystal_size_max 0.336
_exptl_crystal_size_mid 0.324
_exptl_crystal_size_min 0.186
_refine_diff_density_max 0.947
_refine_diff_density_min -0.581
_refine_diff_density_rms 0.105
_refine_ls_extinction_method none
_refine_ls_goodness_of_fit_ref 1.028
_refine_ls_hydrogen_treatment constr
_refine_ls_matrix_type full
_refine_ls_number_parameters 505
_refine_ls_number_reflns 8790
_refine_ls_number_restraints 60
_refine_ls_restrained_S_all 1.050
_refine_ls_R_factor_all 0.0509
_refine_ls_R_factor_gt 0.0338
_refine_ls_shift/su_max 0.001
_refine_ls_shift/su_mean 0.000
_refine_ls_structure_factor_coef Fsqd
_refine_ls_weighting_details 'w=1/[\s^2^(Fo^2^)+(0.0294P)^2^+0.2251P] where P=(Fo^2^+2Fc^2^)/3'
_refine_ls_weighting_scheme calc
_refine_ls_wR_factor_gt 0.0671
_refine_ls_wR_factor_ref 0.0727
_reflns_Friedel_coverage 0.000
_reflns_number_gt 6866
_reflns_number_total 8790
_reflns_threshold_expression 'I > 2\s(I)'
_cod_data_source_file ic5015658_si_002.cif
_cod_data_source_block kla0030
_cod_depositor_comments 'Adding full bibliography for 4340887--4340894.cif.'
_cod_database_code 4340892
_shelx_space_group_comment
; 
The symmetry employed for this shelxl refinement is uniquely defined 
by the following loop, which should always be used as a source of 
symmetry information in preference to the above space-group names. 
They are only intended as comments. 
;
_shelx_estimated_absorpt_t_min 0.268
_shelx_estimated_absorpt_t_max 0.438
_shelxl_version_number 2013-4

loop_
_space_group_symop_operation_xyz
'x, y, z'
'-x, y+1/2, -z+1/2'
'-x, -y, -z'
'x, -y-1/2, z-1/2'

loop_
_atom_site_label
_atom_site_type_symbol
_atom_site_fract_x
_atom_site_fract_y
_atom_site_fract_z
_atom_site_U_iso_or_equiv
_atom_site_adp_type
_atom_site_occupancy
_atom_site_site_symmetry_order
_atom_site_calc_flag
_atom_site_refinement_flags_posn
_atom_site_refinement_flags_adp
Tl Tl 0.41714(2) 0.59276(2) 0.16006(2) 0.03652(6) Uani 1 1 d . .
B1 B 0.6016(3) 0.4757(3) 0.27126(16) 0.0237(9) Uani 1 1 d . .
Fe1 Fe 0.07023(4) 0.52358(4) 0.20487(2) 0.02669(13) Uani 1 1 d . .
Fe2 Fe 0.36807(5) 0.26466(4) 0.01949(2) 0.02937(13) Uani 1 1 d . .
Fe3 Fe 0.86238(4) 0.27787(4) 0.51121(2) 0.02467(12) Uani 1 1 d . .
N1 N 0.3964(2) 0.5350(2) 0.25927(11) 0.0252(7) Uani 1 1 d . .
N2 N 0.4895(2) 0.4914(2) 0.29405(11) 0.0247(7) Uani 1 1 d . .
N3 N 0.5021(3) 0.4194(2) 0.17329(12) 0.0269(7) Uani 1 1 d . .
N4 N 0.5783(2) 0.3979(2) 0.22262(12) 0.0241(7) Uani 1 1 d . .
N5 N 0.6899(2) 0.3561(2) 0.35039(11) 0.0269(7) Uani 1 1 d . .
N6 N 0.6996(2) 0.4386(2) 0.31901(12) 0.0246(7) Uani 1 1 d . .
C1 C 0.3132(3) 0.5385(3) 0.28904(14) 0.0243(8) Uani 1 1 d . .
C2 C 0.3511(3) 0.4982(3) 0.34291(14) 0.0270(8) Uani 1 1 d . .
H2A H 0.3092 0.4922 0.3724 0.032 Uiso 1 1 calc R U
C3 C 0.4619(3) 0.4690(3) 0.34414(14) 0.0263(8) Uani 1 1 d . .
H3A H 0.5112 0.4380 0.3753 0.032 Uiso 1 1 calc R U
C4 C 0.0767(5) 0.4716(3) 0.12582(18) 0.0531(13) Uani 1 1 d . .
H4A H 0.1089 0.5052 0.0957 0.064 Uiso 1 1 calc R U
C5 C 0.1360(4) 0.4094(3) 0.16851(18) 0.0395(10) Uani 1 1 d . .
H5A H 0.2194 0.3919 0.1745 0.047 Uiso 1 1 calc R U
C6 C 0.0586(4) 0.3763(3) 0.2015(2) 0.0471(12) Uani 1 1 d . .
H6A H 0.0773 0.3312 0.2348 0.056 Uiso 1 1 calc R U
C7 C -0.0484(5) 0.4176(4) 0.1798(3) 0.0645(16) Uani 1 1 d . .
H7A H -0.1199 0.4073 0.1949 0.077 Uiso 1 1 calc R U
C8 C -0.0392(5) 0.4759(4) 0.1339(2) 0.0685(18) Uani 1 1 d . .
H8A H -0.1031 0.5143 0.1102 0.082 Uiso 1 1 calc R U
C9 C 0.0995(3) 0.5668(3) 0.28799(15) 0.0314(9) Uani 1 1 d . .
H9A H 0.0936 0.5247 0.3212 0.038 Uiso 1 1 calc R U
C10 C 0.0091(3) 0.6209(3) 0.25529(16) 0.0342(9) Uani 1 1 d . .
H10A H -0.0716 0.6241 0.2614 0.041 Uiso 1 1 calc R U
C11 C 0.0513(3) 0.6695(3) 0.21237(16) 0.0312(9) Uani 1 1 d . .
H11A H 0.0061 0.7133 0.1828 0.037 Uiso 1 1 calc R U
C12 C 0.1685(3) 0.6453(3) 0.21823(15) 0.0274(8) Uani 1 1 d . .
H12A H 0.2208 0.6691 0.1935 0.033 Uiso 1 1 calc R U
C13 C 0.2001(3) 0.5811(2) 0.26589(14) 0.0235(8) Uani 1 1 d . .
C14 C 0.5190(3) 0.3532(3) 0.13459(15) 0.0270(8) Uani 1 1 d . .
C15 C 0.6048(3) 0.2888(3) 0.15959(16) 0.0355(10) Uani 1 1 d . .
H15A H 0.6330 0.2348 0.1421 0.043 Uiso 1 1 calc R U
C16 C 0.6400(3) 0.3196(3) 0.21480(15) 0.0310(9) Uani 1 1 d . .
H16A H 0.6984 0.2903 0.2428 0.037 Uiso 1 1 calc R U
C17 C 0.3154(6) 0.1485(4) 0.0597(3) 0.0788(17) Uani 1 1 d . U
H17A H 0.3104 0.1471 0.1007 0.095 Uiso 1 1 calc R U
C18 C 0.2291(5) 0.1785(5) 0.0162(3) 0.0844(18) Uani 1 1 d . U
H18A H 0.1504 0.1999 0.0197 0.101 Uiso 1 1 calc R U
C19 C 0.2669(6) 0.1689(4) -0.0319(3) 0.0783(17) Uani 1 1 d . U
H19A H 0.2204 0.1853 -0.0705 0.094 Uiso 1 1 calc R U
C20 C 0.3790(7) 0.1394(4) -0.0220(3) 0.095(2) Uani 1 1 d . U
H20A H 0.4267 0.1258 -0.0509 0.114 Uiso 1 1 calc R U
C21 C 0.4114(5) 0.1255(4) 0.0395(3) 0.0827(18) Uani 1 1 d . U
H21A H 0.4865 0.1009 0.0619 0.099 Uiso 1 1 calc R U
C22 C 0.5089(4) 0.3515(3) 0.02786(17) 0.0496(12) Uani 1 1 d . .
H22A H 0.5896 0.3293 0.0292 0.060 Uiso 1 1 calc R U
C23 C 0.4263(5) 0.3746(4) -0.02211(18) 0.0633(16) Uani 1 1 d . .
H23A H 0.4389 0.3725 -0.0620 0.076 Uiso 1 1 calc R U
C24 C 0.3247(6) 0.4010(3) -0.0058(2) 0.0648(18) Uani 1 1 d . .
H24A H 0.2516 0.4211 -0.0321 0.078 Uiso 1 1 calc R U
C25 C 0.3424(4) 0.3942(3) 0.05492(18) 0.0550(14) Uani 1 1 d . .
H25A H 0.2842 0.4084 0.0786 0.066 Uiso 1 1 calc R U
C26 C 0.4574(3) 0.3638(3) 0.07538(15) 0.0317(9) Uani 1 1 d . .
C27 C 0.7950(3) 0.3442(3) 0.38356(13) 0.0235(8) Uani 1 1 d . .
C28 C 0.8712(3) 0.4158(3) 0.37376(17) 0.0370(10) Uani 1 1 d . .
H28A H 0.9500 0.4225 0.3916 0.044 Uiso 1 1 calc R U
C29 C 0.8079(3) 0.4741(3) 0.33297(16) 0.0335(9) Uani 1 1 d . .
H29A H 0.8354 0.5302 0.3171 0.040 Uiso 1 1 calc R U
C30 C 0.8399(4) 0.4192(3) 0.52987(17) 0.0418(11) Uani 1 1 d . .
H30A H 0.8081 0.4709 0.5018 0.050 Uiso 1 1 calc R U
C31 C 0.9572(4) 0.3935(3) 0.54691(18) 0.0411(11) Uani 1 1 d . .
H31A H 1.0230 0.4238 0.5332 0.049 Uiso 1 1 calc R U
C32 C 0.9650(4) 0.3176(3) 0.58719(16) 0.0436(11) Uani 1 1 d . .
H32A H 1.0371 0.2844 0.6069 0.052 Uiso 1 1 calc R U
C33 C 0.8534(4) 0.2969(3) 0.59406(16) 0.0442(11) Uani 1 1 d . .
H33A H 0.8320 0.2463 0.6198 0.053 Uiso 1 1 calc R U
C34 C 0.7763(4) 0.3602(3) 0.55886(17) 0.0422(11) Uani 1 1 d . .
H34A H 0.6909 0.3622 0.5553 0.051 Uiso 1 1 calc R U
C35 C 0.9307(3) 0.2237(3) 0.44612(15) 0.0329(9) Uani 1 1 d . .
H35A H 1.0045 0.2444 0.4359 0.039 Uiso 1 1 calc R U
C36 C 0.9178(4) 0.1494(3) 0.48565(16) 0.0389(11) Uani 1 1 d . .
H36A H 0.9815 0.1091 0.5079 0.047 Uiso 1 1 calc R U
C37 C 0.8015(4) 0.1426(3) 0.48833(16) 0.0368(10) Uani 1 1 d . .
H37A H 0.7678 0.0966 0.5126 0.044 Uiso 1 1 calc R U
C38 C 0.7396(3) 0.2139(3) 0.45085(15) 0.0317(9) Uani 1 1 d . .
H38A H 0.6549 0.2264 0.4442 0.038 Uiso 1 1 calc R U
C39 C 0.8196(3) 0.2636(3) 0.42418(14) 0.0262(8) Uani 1 1 d . .
C40 C 0.6947(3) 0.5747(3) 0.19879(15) 0.0274(8) Uani 1 1 d . .
H40A H 0.7124 0.5142 0.1838 0.033 Uiso 1 1 calc R U
C41 C 0.7252(3) 0.6600(3) 0.17439(16) 0.0360(10) Uani 1 1 d . .
H41A H 0.7621 0.6574 0.1429 0.043 Uiso 1 1 calc R U
C42 C 0.7015(4) 0.7476(3) 0.19623(19) 0.0433(11) Uani 1 1 d . .
H42A H 0.7226 0.8059 0.1800 0.052 Uiso 1 1 calc R U
C43 C 0.6471(4) 0.7512(3) 0.24171(19) 0.0423(11) Uani 1 1 d . .
H43A H 0.6306 0.8120 0.2566 0.051 Uiso 1 1 calc R U
C44 C 0.6165(3) 0.6669(3) 0.26577(16) 0.0326(9) Uani 1 1 d . .
H44A H 0.5796 0.6706 0.2972 0.039 Uiso 1 1 calc R U
C45 C 0.6390(3) 0.5759(2) 0.24455(14) 0.0238(8) Uani 1 1 d . .

loop_
_atom_site_aniso_label
_atom_site_aniso_U_11
_atom_site_aniso_U_22
_atom_site_aniso_U_33
_atom_site_aniso_U_23
_atom_site_aniso_U_13
_atom_site_aniso_U_12
Tl 0.03711(10) 0.04767(11) 0.02379(8) 0.00910(7) 0.00406(6) 0.01511(8)
B1 0.022(2) 0.027(2) 0.0201(18) 0.0023(16) -0.0006(16) 0.0024(18)
Fe1 0.0236(3) 0.0260(3) 0.0277(3) -0.0038(2) -0.0009(2) -0.0020(2)
Fe2 0.0303(3) 0.0306(3) 0.0252(3) -0.0025(2) 0.0013(2) 0.0003(2)
Fe3 0.0294(3) 0.0231(3) 0.0190(2) -0.0010(2) -0.0009(2) 0.0015(2)
N1 0.0192(16) 0.0345(18) 0.0202(14) 0.0026(13) -0.0001(12) 0.0010(14)
N2 0.0229(17) 0.0292(17) 0.0198(14) 0.0004(12) -0.0003(12) 0.0002(13)
N3 0.0277(17) 0.0296(17) 0.0203(14) 0.0007(12) -0.0019(13) 0.0056(14)
N4 0.0216(16) 0.0272(17) 0.0218(14) 0.0034(12) 0.0005(12) 0.0035(13)
N5 0.0276(18) 0.0278(17) 0.0222(14) 0.0031(12) -0.0021(13) -0.0017(14)
N6 0.0214(17) 0.0289(16) 0.0213(14) 0.0077(12) -0.0002(12) -0.0002(13)
C1 0.023(2) 0.0238(19) 0.0254(17) -0.0052(14) 0.0026(15) -0.0042(16)
C2 0.030(2) 0.030(2) 0.0227(17) -0.0021(15) 0.0096(15) 0.0001(17)
C3 0.033(2) 0.028(2) 0.0183(16) 0.0010(14) 0.0055(15) 0.0002(17)
C4 0.077(4) 0.047(3) 0.031(2) -0.010(2) -0.001(2) 0.008(3)
C5 0.040(3) 0.035(2) 0.041(2) -0.0109(18) 0.003(2) 0.003(2)
C6 0.051(3) 0.026(2) 0.063(3) -0.007(2) 0.012(2) -0.008(2)
C7 0.041(3) 0.054(3) 0.097(4) -0.032(3) 0.012(3) -0.021(3)
C8 0.052(3) 0.059(3) 0.072(4) -0.033(3) -0.038(3) 0.017(3)
C9 0.029(2) 0.038(2) 0.0262(18) -0.0035(16) 0.0042(16) -0.0015(18)
C10 0.022(2) 0.041(2) 0.038(2) -0.0092(18) 0.0026(17) 0.0035(18)
C11 0.030(2) 0.025(2) 0.037(2) -0.0037(16) 0.0031(17) -0.0012(17)
C12 0.024(2) 0.025(2) 0.0334(19) -0.0006(15) 0.0058(16) -0.0020(16)
C13 0.0201(19) 0.0259(19) 0.0232(16) -0.0055(14) 0.0018(14) -0.0026(15)
C14 0.027(2) 0.028(2) 0.0269(18) -0.0033(15) 0.0081(15) 0.0017(17)
C15 0.034(2) 0.034(2) 0.037(2) -0.0058(17) 0.0044(18) 0.0125(19)
C16 0.028(2) 0.030(2) 0.0323(19) 0.0034(16) 0.0010(16) 0.0073(18)
C17 0.103(4) 0.062(4) 0.065(3) 0.018(3) 0.002(3) -0.031(3)
C18 0.069(4) 0.090(4) 0.089(4) 0.014(3) 0.004(3) -0.023(3)
C19 0.102(4) 0.060(4) 0.060(3) -0.006(3) -0.012(3) -0.031(3)
C20 0.129(5) 0.045(3) 0.125(5) -0.039(3) 0.057(4) -0.021(4)
C21 0.064(4) 0.034(3) 0.133(5) 0.008(3) -0.020(3) -0.007(3)
C22 0.057(3) 0.064(3) 0.029(2) -0.010(2) 0.013(2) -0.026(3)
C23 0.110(5) 0.053(3) 0.024(2) -0.001(2) 0.005(3) -0.028(3)
C24 0.101(5) 0.030(2) 0.042(3) -0.007(2) -0.032(3) 0.025(3)
C25 0.066(3) 0.051(3) 0.037(2) -0.016(2) -0.014(2) 0.031(3)
C26 0.041(2) 0.028(2) 0.0240(18) -0.0050(15) 0.0026(17) -0.0024(18)
C27 0.0226(19) 0.028(2) 0.0177(15) -0.0025(14) 0.0003(14) 0.0003(16)
C28 0.023(2) 0.046(3) 0.036(2) 0.0104(18) -0.0058(17) -0.0028(19)
C29 0.025(2) 0.039(2) 0.033(2) 0.0111(17) -0.0004(17) -0.0099(18)
C30 0.064(3) 0.023(2) 0.036(2) -0.0047(17) 0.005(2) 0.009(2)
C31 0.041(3) 0.036(2) 0.044(2) -0.0119(19) 0.003(2) -0.014(2)
C32 0.046(3) 0.049(3) 0.029(2) -0.0115(19) -0.0088(19) 0.002(2)
C33 0.064(3) 0.046(3) 0.0218(19) -0.0014(18) 0.009(2) -0.002(2)
C34 0.046(3) 0.044(3) 0.040(2) -0.013(2) 0.014(2) 0.005(2)
C35 0.033(2) 0.040(2) 0.0235(17) -0.0032(16) 0.0003(16) 0.0067(19)
C36 0.054(3) 0.029(2) 0.029(2) -0.0039(16) -0.0037(19) 0.011(2)
C37 0.053(3) 0.024(2) 0.0291(19) -0.0008(16) -0.0013(19) -0.008(2)
C38 0.035(2) 0.029(2) 0.0261(18) -0.0041(16) -0.0046(17) -0.0064(18)
C39 0.031(2) 0.0272(19) 0.0184(16) -0.0046(14) 0.0007(15) -0.0019(17)
C40 0.023(2) 0.031(2) 0.0272(18) 0.0029(15) 0.0035(15) 0.0044(16)
C41 0.031(2) 0.044(3) 0.033(2) 0.0119(18) 0.0048(17) 0.001(2)
C42 0.037(3) 0.032(2) 0.058(3) 0.016(2) 0.003(2) 0.000(2)
C43 0.042(3) 0.024(2) 0.057(3) -0.0027(19) 0.001(2) 0.0021(19)
C44 0.030(2) 0.034(2) 0.0313(19) -0.0017(17) 0.0006(17) 0.0024(18)
C45 0.0206(19) 0.027(2) 0.0194(16) 0.0045(14) -0.0052(14) 0.0032(15)

loop_
_atom_type_symbol
_atom_type_description
_atom_type_scat_dispersion_real
_atom_type_scat_dispersion_imag
_atom_type_scat_source
C C 0.0033 0.0016 'International Tables Vol C Tables 4.2.6.8 and 6.1.1.4'
H H 0.0000 0.0000 'International Tables Vol C Tables 4.2.6.8 and 6.1.1.4'
B B 0.0013 0.0007 'International Tables Vol C Tables 4.2.6.8 and 6.1.1.4'
N N 0.0061 0.0033 'International Tables Vol C Tables 4.2.6.8 and 6.1.1.4'
Fe Fe 0.3463 0.8444 'International Tables Vol C Tables 4.2.6.8 and 6.1.1.4'
Tl Tl -2.8358 9.6688 'International Tables Vol C Tables 4.2.6.8 and 6.1.1.4'

loop_
_geom_angle_atom_site_label_1
_geom_angle_atom_site_label_2
_geom_angle_atom_site_label_3
_geom_angle
N1 Tl N3 73.12(9)
N6 B1 N2 110.7(3)
N6 B1 N4 108.3(3)
N2 B1 N4 109.0(3)
N6 B1 C45 110.5(3)
N2 B1 C45 110.1(3)
N4 B1 C45 108.1(3)
C8 Fe1 C12 130.4(2)
C8 Fe1 C7 40.0(2)
C12 Fe1 C7 168.8(2)
C8 Fe1 C5 67.91(19)
C12 Fe1 C5 116.71(17)
C7 Fe1 C5 67.6(2)
C8 Fe1 C6 67.5(2)
C12 Fe1 C6 149.64(17)
C7 Fe1 C6 39.95(19)
C5 Fe1 C6 40.46(18)
C8 Fe1 C11 109.40(18)
C12 Fe1 C11 40.46(14)
C7 Fe1 C11 130.94(19)
C5 Fe1 C11 149.58(18)
C6 Fe1 C11 168.87(18)
C8 Fe1 C10 117.87(19)
C12 Fe1 C10 67.96(16)
C7 Fe1 C10 109.9(2)
C5 Fe1 C10 168.64(17)
C6 Fe1 C10 130.63(19)
C11 Fe1 C10 40.31(16)
C8 Fe1 C9 150.0(2)
C12 Fe1 C9 68.21(15)
C7 Fe1 C9 117.8(2)
C5 Fe1 C9 130.02(16)
C6 Fe1 C9 109.05(18)
C11 Fe1 C9 67.94(15)
C10 Fe1 C9 40.30(15)
C8 Fe1 C4 41.2(2)
C12 Fe1 C4 107.79(19)
C7 Fe1 C4 68.3(2)
C5 Fe1 C4 40.37(17)
C6 Fe1 C4 68.19(19)
C11 Fe1 C4 117.07(17)
C10 Fe1 C4 150.25(17)
C9 Fe1 C4 167.84(18)
C8 Fe1 C13 168.8(2)
C12 Fe1 C13 41.08(13)
C7 Fe1 C13 149.5(2)
C5 Fe1 C13 107.89(16)
C6 Fe1 C13 116.67(16)
C11 Fe1 C13 68.56(14)
C10 Fe1 C13 68.24(15)
C9 Fe1 C13 40.56(15)
C4 Fe1 C13 129.03(19)
C24 Fe2 C20 133.9(3)
C24 Fe2 C23 40.4(2)
C20 Fe2 C23 109.8(3)
C24 Fe2 C18 112.5(3)
C20 Fe2 C18 67.1(3)
C23 Fe2 C18 141.7(2)
C24 Fe2 C21 176.3(3)
C20 Fe2 C21 42.4(3)
C23 Fe2 C21 137.5(3)
C18 Fe2 C21 67.4(3)
C24 Fe2 C19 110.2(2)
C20 Fe2 C19 39.5(2)
C23 Fe2 C19 114.3(2)
C18 Fe2 C19 38.4(2)
C21 Fe2 C19 67.2(2)
C24 Fe2 C25 41.43(19)
C20 Fe2 C25 174.0(3)
C23 Fe2 C25 68.9(2)
C18 Fe2 C25 110.0(3)
C21 Fe2 C25 142.3(3)
C19 Fe2 C25 135.2(2)
C24 Fe2 C22 68.4(2)
C20 Fe2 C22 114.8(3)
C23 Fe2 C22 41.00(18)
C18 Fe2 C22 176.6(2)
C21 Fe2 C22 111.9(2)
C19 Fe2 C22 144.8(2)
C25 Fe2 C22 68.3(2)
C24 Fe2 C17 142.7(3)
C20 Fe2 C17 67.3(3)
C23 Fe2 C17 176.7(3)
C18 Fe2 C17 39.3(2)
C21 Fe2 C17 39.3(3)
C19 Fe2 C17 64.6(2)
C25 Fe2 C17 114.1(3)
C22 Fe2 C17 138.2(2)
C24 Fe2 C26 68.72(16)
C20 Fe2 C26 145.0(3)
C23 Fe2 C26 68.71(16)
C18 Fe2 C26 136.4(2)
C21 Fe2 C26 114.1(2)
C19 Fe2 C26 174.4(2)
C25 Fe2 C26 40.55(16)
C22 Fe2 C26 40.45(16)
C17 Fe2 C26 112.6(2)
C33 Fe3 C38 125.35(18)
C33 Fe3 C36 119.68(17)
C38 Fe3 C36 68.55(16)
C33 Fe3 C34 40.69(17)
C38 Fe3 C34 105.90(17)
C36 Fe3 C34 153.00(19)
C33 Fe3 C30 67.90(17)
C38 Fe3 C30 117.85(16)
C36 Fe3 C30 166.2(2)
C34 Fe3 C30 40.04(18)
C33 Fe3 C37 107.15(17)
C38 Fe3 C37 41.17(14)
C36 Fe3 C37 40.20(17)
C34 Fe3 C37 118.24(19)
C30 Fe3 C37 152.24(19)
C33 Fe3 C31 67.89(18)
C38 Fe3 C31 153.21(16)
C36 Fe3 C31 128.78(18)
C34 Fe3 C31 67.88(19)
C30 Fe3 C31 40.61(17)
C37 Fe3 C31 165.09(17)
C33 Fe3 C32 40.12(17)
C38 Fe3 C32 163.39(18)
C36 Fe3 C32 109.47(16)
C34 Fe3 C32 67.94(18)
C30 Fe3 C32 68.10(17)
C37 Fe3 C32 126.75(17)
C31 Fe3 C32 40.57(17)
C33 Fe3 C35 154.81(16)
C38 Fe3 C35 68.68(16)
C36 Fe3 C35 40.97(15)
C34 Fe3 C35 163.71(16)
C30 Fe3 C35 127.64(18)
C37 Fe3 C35 68.49(17)
C31 Fe3 C35 109.60(18)
C32 Fe3 C35 121.42(17)
C33 Fe3 C39 162.96(18)
C38 Fe3 C39 40.90(15)
C36 Fe3 C39 68.69(14)
C34 Fe3 C39 125.34(16)
C30 Fe3 C39 107.45(15)
C37 Fe3 C39 68.86(15)
C31 Fe3 C39 120.05(17)
C32 Fe3 C39 155.16(18)
C35 Fe3 C39 40.73(14)
C1 N1 N2 106.4(3)
C1 N1 Tl 135.1(2)
N2 N1 Tl 118.5(2)
C3 N2 N1 109.1(3)
C3 N2 B1 131.8(3)
N1 N2 B1 119.0(3)
C14 N3 N4 106.4(3)
C14 N3 Tl 130.7(2)
N4 N3 Tl 118.6(2)
C16 N4 N3 109.7(3)
C16 N4 B1 129.8(3)
N3 N4 B1 118.6(3)
C27 N5 N6 104.6(3)
C29 N6 N5 110.2(3)
C29 N6 B1 126.6(3)
N5 N6 B1 122.9(3)
N1 C1 C2 110.4(3)
N1 C1 C13 122.2(3)
C2 C1 C13 127.3(3)
C3 C2 C1 105.2(3)
N2 C3 C2 108.9(3)
C5 C4 C8 106.1(5)
C5 C4 Fe1 69.5(2)
C8 C4 Fe1 68.7(3)
C4 C5 C6 108.7(4)
C4 C5 Fe1 70.2(2)
C6 C5 Fe1 70.0(3)
C7 C6 C5 107.9(5)
C7 C6 Fe1 69.8(3)
C5 C6 Fe1 69.6(2)
C8 C7 C6 108.7(5)
C8 C7 Fe1 69.7(3)
C6 C7 Fe1 70.3(3)
C7 C8 C4 108.6(4)
C7 C8 Fe1 70.4(3)
C4 C8 Fe1 70.1(2)
C10 C9 C13 108.8(4)
C10 C9 Fe1 69.9(2)
C13 C9 Fe1 70.2(2)
C9 C10 C11 108.4(4)
C9 C10 Fe1 69.8(2)
C11 C10 Fe1 69.9(2)
C10 C11 C12 108.0(3)
C10 C11 Fe1 69.8(2)
C12 C11 Fe1 69.5(2)
C11 C12 C13 108.4(3)
C11 C12 Fe1 70.0(2)
C13 C12 Fe1 70.17(19)
C9 C13 C12 106.4(3)
C9 C13 C1 125.4(3)
C12 C13 C1 128.2(3)
C9 C13 Fe1 69.27(19)
C12 C13 Fe1 68.75(19)
C1 C13 Fe1 127.4(2)
N3 C14 C15 109.7(3)
N3 C14 C26 119.0(3)
C15 C14 C26 131.0(3)
C16 C15 C14 105.5(3)
N4 C16 C15 108.6(3)
C18 C17 C21 110.5(6)
C18 C17 Fe2 69.8(3)
C21 C17 Fe2 69.8(3)
C19 C18 C17 107.3(7)
C19 C18 Fe2 70.9(4)
C17 C18 Fe2 70.9(3)
C18 C19 C20 111.8(6)
C18 C19 Fe2 70.8(3)
C20 C19 Fe2 69.9(3)
C19 C20 C21 105.0(6)
C19 C20 Fe2 70.6(3)
C21 C20 Fe2 69.1(3)
C17 C21 C20 105.2(6)
C17 C21 Fe2 70.9(3)
C20 C21 Fe2 68.5(3)
C26 C22 C23 108.4(5)
C26 C22 Fe2 70.4(2)
C23 C22 Fe2 68.9(3)
C24 C23 C22 108.0(4)
C24 C23 Fe2 69.6(3)
C22 C23 Fe2 70.1(3)
C23 C24 C25 108.5(4)
C23 C24 Fe2 69.9(3)
C25 C24 Fe2 70.0(2)
C26 C25 C24 107.4(5)
C26 C25 Fe2 70.5(2)
C24 C25 Fe2 68.6(2)
C22 C26 C25 107.7(4)
C22 C26 C14 123.9(4)
C25 C26 C14 128.2(4)
C22 C26 Fe2 69.1(2)
C25 C26 Fe2 69.0(2)
C14 C26 Fe2 130.8(3)
N5 C27 C28 111.6(3)
N5 C27 C39 121.2(3)
C28 C27 C39 127.2(3)
C29 C28 C27 105.1(3)
N6 C29 C28 108.4(3)
C34 C30 C31 108.3(4)
C34 C30 Fe3 70.0(2)
C31 C30 Fe3 69.9(2)
C30 C31 C32 107.7(4)
C30 C31 Fe3 69.5(2)
C32 C31 Fe3 70.0(2)
C33 C32 C31 107.7(4)
C33 C32 Fe3 69.3(2)
C31 C32 Fe3 69.4(2)
C32 C33 C34 108.4(4)
C32 C33 Fe3 70.6(2)
C34 C33 Fe3 69.8(2)
C30 C34 C33 108.0(4)
C30 C34 Fe3 70.0(2)
C33 C34 Fe3 69.5(2)
C39 C35 C36 107.7(4)
C39 C35 Fe3 69.9(2)
C36 C35 Fe3 69.0(2)
C37 C36 C35 108.8(3)
C37 C36 Fe3 70.1(2)
C35 C36 Fe3 70.0(2)
C36 C37 C38 107.9(4)
C36 C37 Fe3 69.7(2)
C38 C37 Fe3 69.2(2)
C39 C38 C37 108.1(4)
C39 C38 Fe3 70.37(19)
C37 C38 Fe3 69.7(2)
C35 C39 C38 107.4(3)
C35 C39 C27 125.4(3)
C38 C39 C27 127.1(3)
C35 C39 Fe3 69.35(19)
C38 C39 Fe3 68.73(19)
C27 C39 Fe3 125.1(2)
C45 C40 C41 121.7(4)
C42 C41 C40 119.6(4)
C41 C42 C43 120.0(4)
C42 C43 C44 120.5(4)
C43 C44 C45 121.1(4)
C40 C45 C44 117.0(3)
C40 C45 B1 120.8(3)
C44 C45 B1 122.1(3)

loop_
_geom_bond_atom_site_label_1
_geom_bond_atom_site_label_2
_geom_bond_distance
Tl N1 2.571(3)
Tl N3 2.593(3)
B1 N6 1.541(4)
B1 N2 1.556(5)
B1 N4 1.569(5)
B1 C45 1.626(5)
Fe1 C8 2.025(4)
Fe1 C12 2.034(4)
Fe1 C7 2.034(5)
Fe1 C5 2.035(4)
Fe1 C6 2.040(4)
Fe1 C11 2.041(4)
Fe1 C10 2.041(4)
Fe1 C9 2.041(4)
Fe1 C4 2.045(4)
Fe1 C13 2.053(3)
Fe2 C24 2.013(4)
Fe2 C20 2.014(6)
Fe2 C23 2.017(5)
Fe2 C18 2.023(6)
Fe2 C21 2.022(5)
Fe2 C19 2.024(5)
Fe2 C25 2.031(4)
Fe2 C22 2.034(4)
Fe2 C17 2.036(5)
Fe2 C26 2.051(4)
Fe3 C33 2.030(4)
Fe3 C38 2.031(3)
Fe3 C36 2.032(4)
Fe3 C34 2.033(4)
Fe3 C30 2.033(4)
Fe3 C37 2.038(4)
Fe3 C31 2.038(4)
Fe3 C32 2.046(4)
Fe3 C35 2.046(4)
Fe3 C39 2.053(3)
N1 C1 1.335(5)
N1 N2 1.378(4)
N2 C3 1.346(4)
N3 C14 1.347(4)
N3 N4 1.365(4)
N4 C16 1.342(4)
N5 C27 1.343(4)
N5 N6 1.384(4)
N6 C29 1.352(4)
C1 C2 1.394(5)
C1 C13 1.465(5)
C2 C3 1.371(5)
C4 C5 1.408(6)
C4 C8 1.431(7)
C5 C6 1.409(6)
C6 C7 1.392(7)
C7 C8 1.387(8)
C9 C10 1.406(5)
C9 C13 1.419(5)
C10 C11 1.406(5)
C11 C12 1.409(5)
C12 C13 1.434(5)
C14 C15 1.391(5)
C14 C26 1.464(5)
C15 C16 1.371(5)
C17 C18 1.365(8)
C17 C21 1.365(9)
C18 C19 1.330(8)
C19 C20 1.364(8)
C20 C21 1.459(9)
C22 C26 1.412(6)
C22 C23 1.419(6)
C23 C24 1.392(8)
C24 C25 1.431(6)
C25 C26 1.415(6)
C27 C28 1.393(5)
C27 C39 1.468(5)
C28 C29 1.366(5)
C30 C34 1.392(6)
C30 C31 1.413(6)
C31 C32 1.416(6)
C32 C33 1.398(6)
C33 C34 1.412(6)
C35 C39 1.426(5)
C35 C36 1.427(5)
C36 C37 1.399(6)
C37 C38 1.431(5)
C38 C39 1.427(5)
C40 C45 1.395(5)
C40 C41 1.398(5)
C41 C42 1.371(6)
C42 C43 1.380(6)
C43 C44 1.381(6)
C44 C45 1.402(5)

loop_
_geom_torsion_atom_site_label_1
_geom_torsion_atom_site_label_2
_geom_torsion_atom_site_label_3
_geom_torsion_atom_site_label_4
_geom_torsion
C1 N1 N2 C3 0.1(4)
Tl N1 N2 C3 178.4(2)
C1 N1 N2 B1 179.6(3)
Tl N1 N2 B1 -2.1(4)
N6 B1 N2 C3 -8.1(5)
N4 B1 N2 C3 110.9(4)
C45 B1 N2 C3 -130.6(4)
N6 B1 N2 N1 172.5(3)
N4 B1 N2 N1 -68.4(4)
C45 B1 N2 N1 50.0(4)
C14 N3 N4 C16 -0.7(4)
Tl N3 N4 C16 -159.9(2)
C14 N3 N4 B1 165.1(3)
Tl N3 N4 B1 5.9(4)
N6 B1 N4 C16 -11.3(5)
N2 B1 N4 C16 -131.9(4)
C45 B1 N4 C16 108.4(4)
N6 B1 N4 N3 -173.9(3)
N2 B1 N4 N3 65.6(4)
C45 B1 N4 N3 -54.1(4)
C27 N5 N6 C29 0.5(4)
C27 N5 N6 B1 174.9(3)
N2 B1 N6 C29 -130.8(4)
N4 B1 N6 C29 109.7(4)
C45 B1 N6 C29 -8.6(5)
N2 B1 N6 N5 55.7(4)
N4 B1 N6 N5 -63.7(4)
C45 B1 N6 N5 178.0(3)
N2 N1 C1 C2 0.3(4)
Tl N1 C1 C2 -177.7(2)
N2 N1 C1 C13 179.5(3)
Tl N1 C1 C13 1.6(5)
N1 C1 C2 C3 -0.6(4)
C13 C1 C2 C3 -179.7(3)
N1 N2 C3 C2 -0.4(4)
B1 N2 C3 C2 -179.8(3)
C1 C2 C3 N2 0.6(4)
C8 C4 C5 C6 0.3(5)
Fe1 C4 C5 C6 59.5(3)
C8 C4 C5 Fe1 -59.2(3)
C4 C5 C6 C7 -0.2(5)
Fe1 C5 C6 C7 59.5(3)
C4 C5 C6 Fe1 -59.7(3)
C5 C6 C7 C8 -0.1(5)
Fe1 C6 C7 C8 59.3(3)
C5 C6 C7 Fe1 -59.4(3)
C6 C7 C8 C4 0.3(5)
Fe1 C7 C8 C4 59.9(3)
C6 C7 C8 Fe1 -59.7(3)
C5 C4 C8 C7 -0.3(5)
Fe1 C4 C8 C7 -60.1(3)
C5 C4 C8 Fe1 59.7(3)
C13 C9 C10 C11 0.2(4)
Fe1 C9 C10 C11 -59.4(3)
C13 C9 C10 Fe1 59.6(3)
C9 C10 C11 C12 0.2(4)
Fe1 C10 C11 C12 -59.2(3)
C9 C10 C11 Fe1 59.4(3)
C10 C11 C12 C13 -0.5(4)
Fe1 C11 C12 C13 -59.9(2)
C10 C11 C12 Fe1 59.4(3)
C10 C9 C13 C12 -0.4(4)
Fe1 C9 C13 C12 59.0(2)
C10 C9 C13 C1 178.7(3)
Fe1 C9 C13 C1 -121.9(3)
C10 C9 C13 Fe1 -59.4(3)
C11 C12 C13 C9 0.6(4)
Fe1 C12 C13 C9 -59.3(2)
C11 C12 C13 C1 -178.6(3)
Fe1 C12 C13 C1 121.6(3)
C11 C12 C13 Fe1 59.8(2)
N1 C1 C13 C9 163.4(3)
C2 C1 C13 C9 -17.5(6)
N1 C1 C13 C12 -17.6(5)
C2 C1 C13 C12 161.5(4)
N1 C1 C13 Fe1 73.6(4)
C2 C1 C13 Fe1 -107.3(4)
N4 N3 C14 C15 0.9(4)
Tl N3 C14 C15 156.6(3)
N4 N3 C14 C26 -173.7(3)
Tl N3 C14 C26 -18.0(5)
N3 C14 C15 C16 -0.8(5)
C26 C14 C15 C16 173.0(4)
N3 N4 C16 C15 0.2(4)
B1 N4 C16 C15 -163.5(4)
C14 C15 C16 N4 0.3(5)
C21 C17 C18 C19 4.0(7)
Fe2 C17 C18 C19 61.9(4)
C21 C17 C18 Fe2 -57.9(4)
C17 C18 C19 C20 -4.1(7)
Fe2 C18 C19 C20 57.8(5)
C17 C18 C19 Fe2 -61.9(4)
C18 C19 C20 C21 2.6(7)
Fe2 C19 C20 C21 61.0(4)
C18 C19 C20 Fe2 -58.3(5)
C18 C17 C21 C20 -2.3(7)
Fe2 C17 C21 C20 -60.3(4)
C18 C17 C21 Fe2 58.0(4)
C19 C20 C21 C17 -0.2(6)
Fe2 C20 C21 C17 61.9(4)
C19 C20 C21 Fe2 -62.0(4)
C26 C22 C23 C24 0.0(5)
Fe2 C22 C23 C24 59.6(3)
C26 C22 C23 Fe2 -59.5(3)
C22 C23 C24 C25 -0.3(6)
Fe2 C23 C24 C25 59.6(3)
C22 C23 C24 Fe2 -59.9(3)
C23 C24 C25 C26 0.5(5)
Fe2 C24 C25 C26 60.0(3)
C23 C24 C25 Fe2 -59.6(3)
C23 C22 C26 C25 0.2(5)
Fe2 C22 C26 C25 -58.3(3)
C23 C22 C26 C14 -175.5(4)
Fe2 C22 C26 C14 125.9(4)
C23 C22 C26 Fe2 58.6(3)
C24 C25 C26 C22 -0.4(5)
Fe2 C25 C26 C22 58.4(3)
C24 C25 C26 C14 175.1(4)
Fe2 C25 C26 C14 -126.1(4)
C24 C25 C26 Fe2 -58.8(3)
N3 C14 C26 C22 135.7(4)
C15 C14 C26 C22 -37.6(7)
N3 C14 C26 C25 -39.1(6)
C15 C14 C26 C25 147.6(5)
N3 C14 C26 Fe2 -133.5(3)
C15 C14 C26 Fe2 53.2(6)
N6 N5 C27 C28 -0.7(4)
N6 N5 C27 C39 179.3(3)
N5 C27 C28 C29 0.7(5)
C39 C27 C28 C29 -179.3(4)
N5 N6 C29 C28 -0.1(5)
B1 N6 C29 C28 -174.3(4)
C27 C28 C29 N6 -0.3(5)
C34 C30 C31 C32 -0.2(4)
Fe3 C30 C31 C32 -59.8(3)
C34 C30 C31 Fe3 59.7(3)
C30 C31 C32 C33 0.6(4)
Fe3 C31 C32 C33 -59.0(3)
C30 C31 C32 Fe3 59.5(3)
C31 C32 C33 C34 -0.7(5)
Fe3 C32 C33 C34 -59.8(3)
C31 C32 C33 Fe3 59.0(3)
C31 C30 C34 C33 -0.2(5)
Fe3 C30 C34 C33 59.4(3)
C31 C30 C34 Fe3 -59.6(3)
C32 C33 C34 C30 0.6(5)
Fe3 C33 C34 C30 -59.7(3)
C32 C33 C34 Fe3 60.2(3)
C39 C35 C36 C37 0.2(4)
Fe3 C35 C36 C37 59.6(3)
C39 C35 C36 Fe3 -59.4(2)
C35 C36 C37 C38 -0.8(4)
Fe3 C36 C37 C38 58.8(3)
C35 C36 C37 Fe3 -59.6(3)
C36 C37 C38 C39 1.1(4)
Fe3 C37 C38 C39 60.1(2)
C36 C37 C38 Fe3 -59.1(3)
C36 C35 C39 C38 0.5(4)
Fe3 C35 C39 C38 -58.4(2)
C36 C35 C39 C27 177.9(3)
Fe3 C35 C39 C27 119.1(3)
C36 C35 C39 Fe3 58.8(2)
C37 C38 C39 C35 -0.9(4)
Fe3 C38 C39 C35 58.8(2)
C37 C38 C39 C27 -178.4(3)
Fe3 C38 C39 C27 -118.7(3)
C37 C38 C39 Fe3 -59.7(2)
N5 C27 C39 C35 156.6(3)
C28 C27 C39 C35 -23.4(6)
N5 C27 C39 C38 -26.4(5)
C28 C27 C39 C38 153.6(4)
N5 C27 C39 Fe3 -115.0(3)
C28 C27 C39 Fe3 65.0(5)
C45 C40 C41 C42 0.9(5)
C40 C41 C42 C43 -0.5(6)
C41 C42 C43 C44 0.3(6)
C42 C43 C44 C45 -0.4(6)
C41 C40 C45 C44 -1.0(5)
C41 C40 C45 B1 178.5(3)
C43 C44 C45 C40 0.8(5)
C43 C44 C45 B1 -178.7(3)
N6 B1 C45 C40 89.5(4)
N2 B1 C45 C40 -147.9(3)
N4 B1 C45 C40 -28.8(4)
N6 B1 C45 C44 -91.0(4)
N2 B1 C45 C44 31.7(4)
N4 B1 C45 C44 150.7(3)
